data_4060739
_journal_name_full Organometallics
_journal_year 2003
_chemical_formula_sum 'C24 H42 Mg Si2 Zr'
_chemical_formula_weight 502.29
_space_group_IT_number 14
_symmetry_cell_setting monoclinic
_symmetry_space_group_name_Hall '-P 2ybc'
_symmetry_space_group_name_H-M 'P 1 21/c 1'
_cell_angle_alpha 90.00
_cell_angle_beta 93.60(3)
_cell_angle_gamma 90.00
_cell_formula_units_Z 4
_cell_length_a 8.8317(17)
_cell_length_b 15.7234(15)
_cell_length_c 19.580(6)
_cell_measurement_temperature 293(2)
_cell_volume 2713.5(10)
_diffrn_ambient_temperature 293(2)
_exptl_crystal_density_diffrn 1.229
_cod_original_sg_symbol_H-M 'P 21/c'
_cod_database_code 4060739

loop_
_symmetry_equiv_pos_as_xyz
'x, y, z'
'-x, y+1/2, -z+1/2'
'-x, -y, -z'
'x, -y-1/2, z-1/2'

loop_
_atom_site_label
_atom_site_type_symbol
_atom_site_fract_x
_atom_site_fract_y
_atom_site_fract_z
_atom_site_U_iso_or_equiv
_atom_site_adp_type
_atom_site_occupancy
_atom_site_symmetry_multiplicity
_atom_site_calc_flag
_atom_site_refinement_flags
_atom_site_disorder_assembly
_atom_site_disorder_group
Zr1 Zr 0.21055(8) 0.25468(3) 0.03118(4) 0.0313(3) Uani 1 1 d . A 1
Si1 Si 0.1017(3) 0.39065(9) -0.13260(11) 0.0373(9) Uani 1 1 d . A 1
Si2 Si 0.4362(3) 0.32346(11) 0.19744(13) 0.0480(10) Uani 1 1 d . A 1
C1 C 0.1906(9) 0.2171(3) -0.0824(4) 0.046(4) Uani 1 1 d . A 1
C2 C 0.3335(10) 0.1773(4) -0.0608(5) 0.045(4) Uani 1 1 d . A 1
C3 C 0.4423(8) 0.2415(4) -0.0456(4) 0.044(3) Uani 1 1 d . A 1
C4 C 0.3757(9) 0.3199(3) -0.0608(4) 0.029(3) Uani 1 1 d . A 1
C5 C 0.2198(8) 0.3082(3) -0.0850(4) 0.031(3) Uani 1 1 d . A 1
C6 C 0.0505(11) 0.1802(4) -0.0619(6) 0.064(6) Uani 1 1 d . A 1
H6A H 0.0449 0.1187 -0.0598 0.076 Uiso 1 1 calc R A 1
H6B H -0.0433 0.2076 -0.0782 0.076 Uiso 1 1 calc R A 1
C7 C 0.3654(14) 0.0830(3) -0.0625(6) 0.070(4) Uani 1 1 d . A 1
H7A H 0.3953 0.0674 -0.1071 0.105 Uiso 1 1 calc R A 1
H7B H 0.2756 0.0522 -0.0525 0.105 Uiso 1 1 calc R A 1
H7C H 0.4457 0.0695 -0.0289 0.105 Uiso 1 1 calc R A 1
C8 C 0.6109(8) 0.2256(5) -0.0308(5) 0.062(4) Uani 1 1 d . A 1
H8A H 0.6587 0.2187 -0.0732 0.093 Uiso 1 1 calc R A 1
H8B H 0.6251 0.1749 -0.0038 0.093 Uiso 1 1 calc R A 1
H8C H 0.6555 0.2731 -0.0062 0.093 Uiso 1 1 calc R A 1
C9 C 0.4627(11) 0.4023(4) -0.0611(5) 0.052(4) Uani 1 1 d . A 1
H9A H 0.5315 0.4050 -0.0212 0.078 Uiso 1 1 calc R A 1
H9B H 0.3931 0.4491 -0.0608 0.078 Uiso 1 1 calc R A 1
H9C H 0.5190 0.4051 -0.1014 0.078 Uiso 1 1 calc R A 1
C10 C 0.3361(9) 0.1675(3) 0.1280(5) 0.037(4) Uani 1 1 d . A 1
C11 C 0.2041(9) 0.1221(3) 0.1059(5) 0.052(4) Uani 1 1 d . A 1
C12 C 0.0775(9) 0.1717(4) 0.1227(5) 0.040(4) Uani 1 1 d . A 1
C13 C 0.1350(9) 0.2486(4) 0.1522(4) 0.043(4) Uani 1 1 d . A 1
C14 C 0.2963(8) 0.2466(4) 0.1554(4) 0.035(3) Uani 1 1 d . A 1
C15 C 0.4987(9) 0.1296(4) 0.1268(5) 0.059(4) Uani 1 1 d . A 1
H15A H 0.5717 0.1749 0.1289 0.088 Uiso 1 1 calc R A 1
H15B H 0.5073 0.0979 0.0854 0.088 Uiso 1 1 calc R A 1
H15C H 0.5173 0.0927 0.1655 0.088 Uiso 1 1 calc R A 1
C16 C 0.1927(13) 0.0296(3) 0.0853(6) 0.067(4) Uani 1 1 d . A 1
H16A H 0.2867 0.0116 0.0679 0.101 Uiso 1 1 calc R A 1
H16B H 0.1121 0.0225 0.0506 0.101 Uiso 1 1 calc R A 1
H16C H 0.1721 -0.0042 0.1245 0.101 Uiso 1 1 calc R A 1
C17 C -0.0833(9) 0.1440(5) 0.1141(6) 0.053(5) Uani 1 1 d . A 1
H17A H -0.1316 0.1530 0.1561 0.079 Uiso 1 1 calc R A 1
H17B H -0.0874 0.0847 0.1026 0.079 Uiso 1 1 calc R A 1
H17C H -0.1348 0.1764 0.0782 0.079 Uiso 1 1 calc R A 1
C18 C 0.0367(11) 0.3124(4) 0.1838(5) 0.068(5) Uani 1 1 d . A 1
H18A H 0.0229 0.2967 0.2304 0.103 Uiso 1 1 calc R A 1
H18B H -0.0601 0.3145 0.1586 0.103 Uiso 1 1 calc R A 1
H18C H 0.0839 0.3674 0.1828 0.103 Uiso 1 1 calc R A 1
C19 C 0.0717(11) 0.4882(4) -0.0817(4) 0.041(3) Uani 1 1 d . A 1
H19A H 0.013(10) 0.511(4) -0.116(4) 0.06(2) Uiso 1 1 d . B 1
H19B H 0.143(8) 0.513(4) -0.072(4) 0.04(2) Uiso 1 1 d . C 1
C20 C -0.0905(10) 0.3499(5) -0.1595(5) 0.075(5) Uani 1 1 d . A 1
H20A H -0.1436 0.3914 -0.1878 0.112 Uiso 1 1 calc R A 1
H20B H -0.1458 0.3391 -0.1197 0.112 Uiso 1 1 calc R A 1
H20C H -0.0813 0.2980 -0.1848 0.112 Uiso 1 1 calc R A 1
C21 C 0.1989(11) 0.4174(4) -0.2107(4) 0.055(4) Uani 1 1 d . A 1
H21A H 0.2956 0.4426 -0.1981 0.083 Uiso 1 1 calc R A 1
H21B H 0.1381 0.4570 -0.2378 0.083 Uiso 1 1 calc R A 1
H21C H 0.2134 0.3667 -0.2367 0.083 Uiso 1 1 calc R A 1
C22 C 0.3481(12) 0.4243(4) 0.2264(6) 0.088(6) Uani 1 1 d . A 1
H22A H 0.2755 0.4115 0.2594 0.132 Uiso 1 1 calc R A 1
H22B H 0.2981 0.4525 0.1878 0.132 Uiso 1 1 calc R A 1
H22C H 0.4255 0.4608 0.2468 0.132 Uiso 1 1 calc R A 1
C23 C 0.5307(11) 0.2724(5) 0.2743(4) 0.087(5) Uani 1 1 d . A 1
H23A H 0.5775 0.2202 0.2612 0.130 Uiso 1 1 calc R A 1
H23B H 0.4568 0.2606 0.3069 0.130 Uiso 1 1 calc R A 1
H23C H 0.6067 0.3100 0.2944 0.130 Uiso 1 1 calc R A 1
C24 C 0.5817(11) 0.3556(4) 0.1400(6) 0.073(5) Uani 1 1 d . A 1
H24A H 0.6577 0.3889 0.1649 0.109 Uiso 1 1 calc R A 1
H24B H 0.5358 0.3889 0.1031 0.109 Uiso 1 1 calc R A 1
H24C H 0.6277 0.3059 0.1218 0.109 Uiso 1 1 calc R A 1
Mg1 Mg 0.0592(3) 0.42183(10) 0.01776(12) 0.0387(10) Uani 1 1 d . . 2
H1 H 0.019(8) 0.309(3) 0.022(3) 0.050(17) Uiso 1 1 d . D 2
H2 H 0.238(6) 0.372(3) 0.054(3) 0.020(12) Uiso 1 1 d . E 2

loop_
_atom_site_aniso_label
_atom_site_aniso_U_11
_atom_site_aniso_U_22
_atom_site_aniso_U_33
_atom_site_aniso_U_23
_atom_site_aniso_U_13
_atom_site_aniso_U_12
Zr1 0.0317(5) 0.0251(2) 0.0372(4) 0.0063(3) 0.0038(4) 0.0065(3)
Si1 0.0514(19) 0.0332(7) 0.0281(12) 0.0018(8) 0.0073(16) 0.0149(9)
Si2 0.0568(19) 0.0445(8) 0.0419(15) 0.0016(10) -0.0038(19) -0.0060(10)
C1 0.057(7) 0.026(2) 0.052(6) 0.003(4) -0.016(7) -0.001(3)
C2 0.053(7) 0.034(3) 0.047(7) -0.008(4) 0.003(8) 0.020(4)
C3 0.040(6) 0.052(3) 0.039(5) 0.004(4) 0.007(6) 0.011(4)
C4 0.032(6) 0.037(3) 0.022(5) -0.006(3) 0.021(6) 0.003(3)
C5 0.039(6) 0.025(2) 0.028(5) -0.001(3) -0.001(6) 0.005(3)
C6 0.055(9) 0.044(4) 0.093(11) 0.007(6) 0.013(11) -0.001(4)
C7 0.107(9) 0.036(3) 0.065(6) -0.001(4) -0.007(9) 0.026(4)
C8 0.032(7) 0.101(6) 0.054(7) 0.006(6) 0.006(7) 0.017(5)
C9 0.053(7) 0.052(4) 0.053(6) 0.004(4) 0.012(7) -0.017(4)
C10 0.034(6) 0.035(3) 0.043(6) 0.010(4) 0.003(7) 0.011(3)
C11 0.057(7) 0.030(3) 0.065(7) 0.016(4) -0.021(7) -0.010(4)
C12 0.037(7) 0.041(3) 0.043(7) 0.016(4) 0.000(7) 0.003(3)
C13 0.046(7) 0.046(3) 0.038(6) 0.015(4) 0.003(7) 0.017(4)
C14 0.034(5) 0.033(2) 0.038(6) 0.015(4) 0.003(7) -0.004(4)
C15 0.061(7) 0.043(3) 0.070(8) 0.004(4) -0.013(8) 0.023(4)
C16 0.088(8) 0.033(3) 0.080(7) 0.002(4) -0.005(8) -0.008(4)
C17 0.022(7) 0.090(5) 0.049(8) 0.003(6) 0.028(9) 0.003(5)
C18 0.076(8) 0.066(4) 0.063(7) 0.023(5) 0.001(9) 0.024(5)
C19 0.060(7) 0.034(3) 0.032(5) 0.000(3) 0.024(7) 0.021(4)
C20 0.067(8) 0.076(4) 0.078(8) 0.001(5) -0.022(8) 0.020(5)
C21 0.084(8) 0.050(3) 0.034(5) -0.002(4) 0.017(8) 0.014(4)
C22 0.101(10) 0.063(4) 0.101(10) -0.037(5) 0.006(11) -0.003(5)
C23 0.089(9) 0.108(6) 0.059(6) 0.008(5) -0.032(8) -0.006(5)
C24 0.066(8) 0.065(4) 0.086(8) 0.008(5) -0.004(9) -0.022(5)
Mg1 0.052(2) 0.0287(8) 0.0363(16) 0.0036(10) 0.010(2) 0.0163(10)

loop_
_geom_bond_atom_site_label_1
_geom_bond_atom_site_label_2
_geom_bond_distance
_geom_bond_site_symmetry_2
_geom_bond_publ_flag
Zr1 C1 2.297(8) . ?
Zr1 C5 2.432(8) . ?
Zr1 C2 2.479(11) . ?
Zr1 C13 2.503(10) . ?
Zr1 C14 2.505(7) . ?
Zr1 C6 2.523(8) . ?
Zr1 C10 2.537(6) . ?
Zr1 C11 2.549(7) . ?
Zr1 C12 2.561(10) . ?
Zr1 C4 2.598(9) . ?
Zr1 C3 2.622(10) . ?
Zr1 H1 1.89(6) . ?
Zr1 H2 1.92(4) . ?
Si1 C21 1.848(11) . ?
Si1 C19 1.858(7) . ?
Si1 C20 1.860(7) . ?
Si1 C5 1.874(5) . ?
Si2 C24 1.831(13) . ?
Si2 C23 1.856(6) . ?
Si2 C22 1.870(9) . ?
Si2 C14 1.881(5) . ?
C1 C6 1.446(15) . ?
C1 C2 1.448(9) . ?
C1 C5 1.457(8) . ?
C2 C3 1.413(9) . ?
C2 C7 1.509(7) . ?
C3 C4 1.390(7) . ?
C3 C8 1.520(10) . ?
C4 C5 1.440(9) . ?
C4 C9 1.506(8) . ?
C6 H6A 0.9700 . ?
C6 H6B 0.9700 . ?
C7 H7A 0.9600 . ?
C7 H7B 0.9600 . ?
C7 H7C 0.9600 . ?
C8 H8A 0.9600 . ?
C8 H8B 0.9600 . ?
C8 H8C 0.9600 . ?
C9 H9A 0.9600 . ?
C9 H9B 0.9600 . ?
C9 H9C 0.9600 . ?
C10 C14 1.408(10) . ?
C10 C11 1.412(8) . ?
C10 C15 1.556(11) . ?
C11 C12 1.419(13) . ?
C11 C16 1.511(8) . ?
C12 C13 1.421(8) . ?
C12 C17 1.485(11) . ?
C13 C14 1.423(12) . ?
C13 C18 1.487(13) . ?
C15 H15A 0.9600 . ?
C15 H15B 0.9600 . ?
C15 H15C 0.9600 . ?
C16 H16A 0.9600 . ?
C16 H16B 0.9600 . ?
C16 H16C 0.9600 . ?
C17 H17A 0.9600 . ?
C17 H17B 0.9600 . ?
C17 H17C 0.9600 . ?
C18 H18A 0.9600 . ?
C18 H18B 0.9600 . ?
C18 H18C 0.9600 . ?
C19 H19A 0.91(6) . ?
C19 H19B 0.76(5) . ?
C20 H20A 0.9600 . ?
C20 H20B 0.9600 . ?
C20 H20C 0.9600 . ?
C21 H21A 0.9600 . ?
C21 H21B 0.9600 . ?
C21 H21C 0.9600 . ?
C22 H22A 0.9600 . ?
C22 H22B 0.9600 . ?
C22 H22C 0.9600 . ?
C23 H23A 0.9600 . ?
C23 H23B 0.9600 . ?
C23 H23C 0.9600 . ?
C24 H24A 0.9600 . ?
C24 H24B 0.9600 . ?
C24 H24C 0.9600 . ?
Mg1 Mg1 2.744(3) 3_565 ?
Mg1 H1 1.81(5) . ?
Mg1 H2 1.86(4) . ?
